data_7151916
loop_
_publ_author_name
'Zeghada, Sarah'
'Bentabed-Ababsa, Ghenia'
'Derdour, A\"icha'
'Abdelmounim, Safer'
'Domingo, Luis R.'
'S\'aez, Jos\'e A'
'Roisnel, Thierry'
'Nassar, Ekhlass'
'Mongin, Florence'

_publ_section_title
;
 A combined experimental and theoretical study of the thermal
 cycloaddition of aryl azides with activated alkenes.
;
_journal_issue 11
_journal_name_full 'Organic &amp; biomolecular chemistry'
_journal_page_first 4295
_journal_page_last 4305
_journal_paper_doi 10.1039/c1ob05176h
_journal_volume 9
_journal_year 2011
_chemical_compound_source 'synthesis as described'
_chemical_formula_moiety 'C11 H10 Br N3 O1'
_chemical_formula_sum 'C11 H10 Br N3 O'
_chemical_formula_weight 280.13
_chemical_name_systematic
;
?
;
_space_group_IT_number 2
_symmetry_cell_setting triclinic
_symmetry_Int_Tables_number 2
_symmetry_space_group_name_Hall '-P 1'
_symmetry_space_group_name_H-M 'P -1'
_atom_sites_solution_hydrogens geom
_atom_sites_solution_primary direct
_atom_sites_solution_secondary difmap
_audit_conform_dict_location ftp://ftp.iucr.org/pub/cif_core.dic
_audit_conform_dict_name cif_core.dic
_audit_conform_dict_version 2.3
_audit_creation_date 2010-03-30T14:50:10-00:00
_audit_creation_method 'WinGX routine CIF_UPDATE'
_cell_angle_alpha 86.338(2)
_cell_angle_beta 81.785(2)
_cell_angle_gamma 89.249(2)
_cell_formula_units_Z 2
_cell_length_a 5.6105(2)
_cell_length_b 6.4884(3)
_cell_length_c 15.2886(7)
_cell_measurement_reflns_used 6661
_cell_measurement_temperature 100(2)
_cell_measurement_theta_max 27.57
_cell_measurement_theta_min 2.7
_cell_measurement_wavelength 0.71073
_cell_volume 549.71(4)
_computing_cell_refinement 'Bruker SMART (Bruker, 2002)'
_computing_data_collection 'Bruker SAINT (Bruker, 2002)'
_computing_data_reduction 'Bruker SAINT (Bruker, 2002)'
_computing_molecular_graphics 'Ortep-3 for Windows (Farrugia, 1997)'
_computing_publication_material
;
WinGX publication routines (Farrugia, 1999),
CRYSCAL (T. Roisnel, local program)
;
_computing_structure_refinement 'SHELXL-97 (Sheldrick, 1997)'
_computing_structure_solution 'SIR97 (Altomare et al., 1999))'
_diffrn_ambient_temperature 100(2)
_diffrn_detector 'CCD plate'
_diffrn_measured_fraction_theta_full 0.987
_diffrn_measured_fraction_theta_max 0.987
_diffrn_measurement_device_type 'APEXII, Bruker-AXS'
_diffrn_measurement_method 'CCD rotation images, thin slices'
_diffrn_radiation_monochromator graphite
_diffrn_radiation_probe x-ray
_diffrn_radiation_type MoK\a
_diffrn_radiation_wavelength 0.71073
_diffrn_reflns_av_R_equivalents 0.0258
_diffrn_reflns_av_unetI/netI 0.0225
_diffrn_reflns_limit_h_max 7
_diffrn_reflns_limit_h_min -7
_diffrn_reflns_limit_k_max 8
_diffrn_reflns_limit_k_min -8
_diffrn_reflns_limit_l_max 19
_diffrn_reflns_limit_l_min -16
_diffrn_reflns_number 8739
_diffrn_reflns_theta_full 27.48
_diffrn_reflns_theta_max 27.48
_diffrn_reflns_theta_min 3.15
_exptl_absorpt_coefficient_mu 3.720
_exptl_absorpt_correction_T_max 0.458
_exptl_absorpt_correction_T_min 0.238
_exptl_absorpt_correction_type multi-scan
_exptl_absorpt_process_details
;
[Sheldrick, G.M. (2002). SADABS Bruker AXS Inc., Madison, Wisconsin, USA]
;
_exptl_crystal_colour colourless
_exptl_crystal_density_diffrn 1.692
_exptl_crystal_density_method 'not measured'
_exptl_crystal_description prism
_exptl_crystal_F_000 280
_exptl_crystal_size_max 0.52
_exptl_crystal_size_mid 0.36
_exptl_crystal_size_min 0.21
_refine_diff_density_max 0.383
_refine_diff_density_min -0.234
_refine_diff_density_rms 0.055
_refine_ls_extinction_method none
_refine_ls_goodness_of_fit_ref 1.054
_refine_ls_hydrogen_treatment constr
_refine_ls_matrix_type full
_refine_ls_number_parameters 147
_refine_ls_number_reflns 2494
_refine_ls_number_restraints 0
_refine_ls_restrained_S_all 1.054
_refine_ls_R_factor_all 0.0192
_refine_ls_R_factor_gt 0.0179
_refine_ls_shift/su_max 0.008
_refine_ls_shift/su_mean 0
_refine_ls_structure_factor_coef Fsqd
_refine_ls_weighting_details 'calc w=1/[\s^2^(Fo^2^)+(0.0182P)^2^+0.2943P] where P=(Fo^2^+2Fc^2^)/3'
_refine_ls_weighting_scheme calc
_refine_ls_wR_factor_gt 0.0446
_refine_ls_wR_factor_ref 0.0452
_reflns_number_gt 2396
_reflns_number_total 2494
_reflns_threshold_expression >2sigma(I)
_cod_data_source_file c1ob05176h.txt
_cod_data_source_block 3c
_cod_database_code 7151916

loop_
_symmetry_equiv_pos_as_xyz
'x, y, z'
'-x, -y, -z'

loop_
_atom_site_label
_atom_site_type_symbol
_atom_site_fract_x
_atom_site_fract_y
_atom_site_fract_z
_atom_site_U_iso_or_equiv
_atom_site_adp_type
_atom_site_occupancy
_atom_site_symmetry_multiplicity
_atom_site_calc_flag
_atom_site_refinement_flags
_atom_site_disorder_assembly
_atom_site_disorder_group
Br1 Br 1.32058(2) -0.29516(2) 0.474097(9) 0.01666(6) Uani 1 1 d . . .
C2 C 1.1481(3) -0.1265(2) 0.39845(9) 0.0132(3) Uani 1 1 d . . .
C4 C 0.8238(3) -0.0894(2) 0.31221(9) 0.0133(3) Uani 1 1 d . . .
H4 H 0.6909 -0.1451 0.2896 0.016 Uiso 1 1 calc R . .
C3 C 0.9556(3) -0.2124(2) 0.36592(9) 0.0139(3) Uani 1 1 d . . .
H3 H 0.9145 -0.3533 0.3802 0.017 Uiso 1 1 calc R . .
C5 C 0.8886(3) 0.1166(2) 0.29178(9) 0.0118(3) Uani 1 1 d . . .
C6 C 1.0819(3) 0.2021(2) 0.32445(9) 0.0131(3) Uani 1 1 d . . .
H6 H 1.1236 0.3428 0.3099 0.016 Uiso 1 1 calc R . .
C7 C 1.2134(3) 0.0795(2) 0.37852(9) 0.0142(3) Uani 1 1 d . . .
H7 H 1.3457 0.1353 0.4015 0.017 Uiso 1 1 calc R . .
N8 N 0.7425(2) 0.24720(17) 0.24158(8) 0.0116(2) Uani 1 1 d . . .
N9 N 0.6650(2) 0.43352(18) 0.27375(8) 0.0137(2) Uani 1 1 d . . .
N10 N 0.5184(2) 0.51331(18) 0.22208(8) 0.0137(2) Uani 1 1 d . . .
C11 C 0.4977(3) 0.3816(2) 0.15695(9) 0.0127(3) Uani 1 1 d . . .
C12 C 0.6434(3) 0.2101(2) 0.16811(9) 0.0129(3) Uani 1 1 d . . .
C13 C 0.7019(3) 0.0263(2) 0.11502(10) 0.0195(3) Uani 1 1 d . . .
H13A H 0.8764 0.0029 0.1067 0.029 Uiso 1 1 calc R . .
H13B H 0.6472 0.0506 0.0571 0.029 Uiso 1 1 calc R . .
H13C H 0.6206 -0.0955 0.1463 0.029 Uiso 1 1 calc R . .
C14 C 0.3235(3) 0.4205(2) 0.09369(10) 0.0150(3) Uani 1 1 d . . .
C15 C 0.1736(3) 0.6144(2) 0.10253(11) 0.0189(3) Uani 1 1 d . . .
H15A H 0.0552 0.6166 0.0612 0.028 Uiso 1 1 calc R . .
H15B H 0.2783 0.7354 0.089 0.028 Uiso 1 1 calc R . .
H15C H 0.0897 0.6175 0.1632 0.028 Uiso 1 1 calc R . .
O16 O 0.2998(2) 0.29712(17) 0.03838(8) 0.0231(2) Uani 1 1 d . . .

loop_
_atom_site_aniso_label
_atom_site_aniso_U_11
_atom_site_aniso_U_22
_atom_site_aniso_U_33
_atom_site_aniso_U_23
_atom_site_aniso_U_13
_atom_site_aniso_U_12
Br1 0.01551(8) 0.01904(8) 0.01554(8) 0.00290(5) -0.00473(6) 0.00379(5)
C2 0.0132(7) 0.0156(6) 0.0106(6) 0.0007(5) -0.0021(5) 0.0044(5)
C4 0.0138(7) 0.0126(6) 0.0141(7) -0.0021(5) -0.0035(5) -0.0004(5)
C3 0.0154(7) 0.0117(6) 0.0144(7) -0.0010(5) -0.0011(5) 0.0005(5)
C5 0.0136(7) 0.0124(6) 0.0093(6) -0.0005(5) -0.0019(5) 0.0026(5)
C6 0.0132(7) 0.0120(6) 0.0134(6) -0.0008(5) 0.0002(5) -0.0005(5)
C7 0.0111(6) 0.0174(7) 0.0145(7) -0.0025(5) -0.0027(5) 0.0000(5)
N8 0.0130(6) 0.0096(5) 0.0124(6) -0.0008(4) -0.0025(5) 0.0009(4)
N9 0.0156(6) 0.0100(5) 0.0159(6) -0.0023(5) -0.0030(5) 0.0013(4)
N10 0.0150(6) 0.0124(5) 0.0138(6) -0.0006(5) -0.0027(5) 0.0006(4)
C11 0.0137(7) 0.0115(6) 0.0125(6) 0.0000(5) -0.0010(5) -0.0008(5)
C12 0.0146(7) 0.0128(6) 0.0112(6) -0.0001(5) -0.0023(5) -0.0016(5)
C13 0.0289(8) 0.0149(7) 0.0165(7) -0.0051(6) -0.0084(6) 0.0057(6)
C14 0.0143(7) 0.0161(6) 0.0143(7) 0.0018(5) -0.0024(5) 0.0000(5)
C15 0.0185(7) 0.0188(7) 0.0205(7) -0.0002(6) -0.0067(6) 0.0046(6)
O16 0.0270(6) 0.0232(6) 0.0224(6) -0.0074(5) -0.0125(5) 0.0048(5)

loop_
_atom_type_symbol
_atom_type_description
_atom_type_scat_dispersion_real
_atom_type_scat_dispersion_imag
_atom_type_scat_source
C C 0.0033 0.0016 'International Tables Vol C Tables 4.2.6.8 and 6.1.1.4'
H H 0 0 'International Tables Vol C Tables 4.2.6.8 and 6.1.1.4'
N N 0.0061 0.0033 'International Tables Vol C Tables 4.2.6.8 and 6.1.1.4'
O O 0.0106 0.006 'International Tables Vol C Tables 4.2.6.8 and 6.1.1.4'
Br Br -0.2901 2.4595 'International Tables Vol C Tables 4.2.6.8 and 6.1.1.4'

loop_
_geom_angle_atom_site_label_1
_geom_angle_atom_site_label_2
_geom_angle_atom_site_label_3
_geom_angle
_geom_angle_site_symmetry_1
_geom_angle_site_symmetry_3
_geom_angle_publ_flag
C3 C2 C7 121.85(13) . . ?
C3 C2 Br1 118.44(11) . . ?
C7 C2 Br1 119.69(10) . . ?
C3 C4 C5 119.35(13) . . ?
C3 C4 H4 120.3 . . ?
C5 C4 H4 120.3 . . ?
C2 C3 C4 119.11(13) . . ?
C2 C3 H3 120.4 . . ?
C4 C3 H3 120.4 . . ?
C6 C5 C4 121.37(13) . . ?
C6 C5 N8 119.16(12) . . ?
C4 C5 N8 119.31(12) . . ?
C7 C6 C5 119.37(13) . . ?
C7 C6 H6 120.3 . . ?
C5 C6 H6 120.3 . . ?
C6 C7 C2 118.95(13) . . ?
C6 C7 H7 120.5 . . ?
C2 C7 H7 120.5 . . ?
C12 N8 N9 111.07(11) . . ?
C12 N8 C5 130.07(11) . . ?
N9 N8 C5 118.54(11) . . ?
N10 N9 N8 107.09(11) . . ?
N9 N10 C11 109.27(11) . . ?
N10 C11 C12 109.05(12) . . ?
N10 C11 C14 121.64(12) . . ?
C12 C11 C14 129.02(12) . . ?
N8 C12 C11 103.51(12) . . ?
N8 C12 C13 123.98(13) . . ?
C11 C12 C13 132.44(13) . . ?
C12 C13 H13A 109.5 . . ?
C12 C13 H13B 109.5 . . ?
H13A C13 H13B 109.5 . . ?
C12 C13 H13C 109.5 . . ?
H13A C13 H13C 109.5 . . ?
H13B C13 H13C 109.5 . . ?
O16 C14 C11 120.89(13) . . ?
O16 C14 C15 122.08(13) . . ?
C11 C14 C15 117.00(12) . . ?
C14 C15 H15A 109.5 . . ?
C14 C15 H15B 109.5 . . ?
H15A C15 H15B 109.5 . . ?
C14 C15 H15C 109.5 . . ?
H15A C15 H15C 109.5 . . ?
H15B C15 H15C 109.5 . . ?

loop_
_geom_bond_atom_site_label_1
_geom_bond_atom_site_label_2
_geom_bond_distance
_geom_bond_site_symmetry_2
_geom_bond_publ_flag
Br1 C2 1.8980(14) . ?
C2 C3 1.3891(19) . ?
C2 C7 1.394(2) . ?
C4 C3 1.390(2) . ?
C4 C5 1.3937(19) . ?
C4 H4 0.95 . ?
C3 H3 0.95 . ?
C5 C6 1.3931(19) . ?
C5 N8 1.4342(17) . ?
C6 C7 1.3912(19) . ?
C6 H6 0.95 . ?
C7 H7 0.95 . ?
N8 C12 1.3586(17) . ?
N8 N9 1.3762(16) . ?
N9 N10 1.3003(17) . ?
N10 C11 1.3709(17) . ?
C11 C12 1.3880(19) . ?
C11 C14 1.4787(19) . ?
C12 C13 1.4924(19) . ?
C13 H13A 0.98 . ?
C13 H13B 0.98 . ?
C13 H13C 0.98 . ?
C14 O16 1.2227(18) . ?
C14 C15 1.507(2) . ?
C15 H15A 0.98 . ?
C15 H15B 0.98 . ?
C15 H15C 0.98 . ?

loop_
_geom_torsion_atom_site_label_1
_geom_torsion_atom_site_label_2
_geom_torsion_atom_site_label_3
_geom_torsion_atom_site_label_4
_geom_torsion
_geom_torsion_site_symmetry_1
_geom_torsion_site_symmetry_2
_geom_torsion_site_symmetry_3
_geom_torsion_site_symmetry_4
_geom_torsion_publ_flag
C7 C2 C3 C4 -0.2(2) . . . . ?
Br1 C2 C3 C4 178.43(10) . . . . ?
C5 C4 C3 C2 0.4(2) . . . . ?
C3 C4 C5 C6 -0.3(2) . . . . ?
C3 C4 C5 N8 -175.65(12) . . . . ?
C4 C5 C6 C7 0.1(2) . . . . ?
N8 C5 C6 C7 175.38(12) . . . . ?
C5 C6 C7 C2 0.1(2) . . . . ?
C3 C2 C7 C6 -0.1(2) . . . . ?
Br1 C2 C7 C6 -178.68(10) . . . . ?
C6 C5 N8 C12 140.32(15) . . . . ?
C4 C5 N8 C12 -44.3(2) . . . . ?
C6 C5 N8 N9 -46.83(18) . . . . ?
C4 C5 N8 N9 128.58(14) . . . . ?
C12 N8 N9 N10 0.29(15) . . . . ?
C5 N8 N9 N10 -173.86(12) . . . . ?
N8 N9 N10 C11 0.36(15) . . . . ?
N9 N10 C11 C12 -0.86(16) . . . . ?
N9 N10 C11 C14 173.52(13) . . . . ?
N9 N8 C12 C11 -0.78(15) . . . . ?
C5 N8 C12 C11 172.50(13) . . . . ?
N9 N8 C12 C13 176.63(13) . . . . ?
C5 N8 C12 C13 -10.1(2) . . . . ?
N10 C11 C12 N8 0.98(15) . . . . ?
C14 C11 C12 N8 -172.87(14) . . . . ?
N10 C11 C12 C13 -176.11(15) . . . . ?
C14 C11 C12 C13 10.0(3) . . . . ?
N10 C11 C14 O16 -176.82(14) . . . . ?
C12 C11 C14 O16 -3.7(2) . . . . ?
N10 C11 C14 C15 1.4(2) . . . . ?
C12 C11 C14 C15 174.61(14) . . . . ?

loop_
_cod_related_entry_id
_cod_related_entry_database
_cod_related_entry_code
1 ChemSpider 740685
